data_4513650
loop_
_publ_author_name
'B\"oge, Matthias'
'Heck, J\"urgen'

_publ_section_title
;
 One-Step Preparation and Crystallization of Almost Insoluble
 Palladium(II) and Platinum(II/IV) Complexes from a Biphasic Solvent
 System
;
_journal_issue 11
_journal_name_full 'Crystal Growth &amp; Design'
_journal_page_first 5280
_journal_paper_doi 10.1021/acs.cgd.5b00797
_journal_volume 15
_journal_year 2015
_chemical_formula_moiety 'C20 H16 Br2 N2 Pd'
_chemical_formula_sum 'C20 H16 Br2 N2 Pd'
_chemical_formula_weight 550.57
_chemical_name_systematic
;
 cis-dibromido{(R)-2,2'-diamino-1,1'-binaphthaline}palladium(II)
;
_space_group_IT_number 5
_symmetry_cell_setting monoclinic
_symmetry_space_group_name_Hall 'C 2y'
_symmetry_space_group_name_H-M 'C 1 2 1'
_atom_sites_solution_hydrogens geom
_atom_sites_solution_primary direct
_atom_sites_solution_secondary difmap
_audit_creation_method SHELXL-97
_cell_angle_alpha 90.00
_cell_angle_beta 97.8410(10)
_cell_angle_gamma 90.00
_cell_formula_units_Z 4
_cell_length_a 19.3363(7)
_cell_length_b 7.5375(3)
_cell_length_c 12.7658(5)
_cell_measurement_reflns_used 10870
_cell_measurement_temperature 100(2)
_cell_measurement_theta_max 32.2
_cell_measurement_theta_min 2.5
_cell_volume 1843.19(12)
_computing_cell_refinement 'SAINT (Bruker AXS, 1998)'
_computing_data_collection 'SMART (Bruker AXS, 1998)'
_computing_data_reduction 'SAINT (Bruker AXS, 1998)'
_computing_molecular_graphics 'SHELXTL (Bruker AXS, 1998)'
_computing_publication_material 'SHELXTL (Bruker AXS, 1998)'
_computing_structure_refinement 'SHELXL-97 (Sheldrick, 1997)'
_computing_structure_solution 'SHELXS-97 (Sheldrick, 1990)'
_diffrn_ambient_temperature 100(2)
_diffrn_measured_fraction_theta_full 0.989
_diffrn_measured_fraction_theta_max 0.989
_diffrn_measurement_device_type 'Bruker AXS, 1998'
_diffrn_measurement_method omega-scan
_diffrn_radiation_monochromator graphite
_diffrn_radiation_source 'fine-focus sealed tube'
_diffrn_radiation_type MoK\a
_diffrn_radiation_wavelength 0.71073
_diffrn_reflns_av_R_equivalents 0.0289
_diffrn_reflns_av_sigmaI/netI 0.0426
_diffrn_reflns_limit_h_max 27
_diffrn_reflns_limit_h_min -27
_diffrn_reflns_limit_k_max 10
_diffrn_reflns_limit_k_min -10
_diffrn_reflns_limit_l_max 18
_diffrn_reflns_limit_l_min -18
_diffrn_reflns_number 20789
_diffrn_reflns_theta_full 30.49
_diffrn_reflns_theta_max 30.49
_diffrn_reflns_theta_min 2.13
_diffrn_standards_decay_% none
_diffrn_standards_interval_count none
_diffrn_standards_interval_time none
_diffrn_standards_number none
_exptl_absorpt_coefficient_mu 5.347
_exptl_absorpt_correction_T_max 0.8824
_exptl_absorpt_correction_T_min 0.2969
_exptl_absorpt_correction_type multi-scan
_exptl_absorpt_process_details 'SADABS (Bruker AXS, 1998)'
_exptl_crystal_colour orange
_exptl_crystal_density_diffrn 1.984
_exptl_crystal_density_method 'not measured'
_exptl_crystal_description needle
_exptl_crystal_F_000 1064
_exptl_crystal_size_max 0.30
_exptl_crystal_size_mid 0.07
_exptl_crystal_size_min 0.02
_refine_diff_density_max 0.431
_refine_diff_density_min -0.472
_refine_diff_density_rms 0.075
_refine_ls_abs_structure_details 'Flack H D (1983), Acta Cryst. A39, 876-881'
_refine_ls_abs_structure_Flack 0.024(4)
_refine_ls_extinction_coef none
_refine_ls_extinction_method none
_refine_ls_goodness_of_fit_ref 0.898
_refine_ls_hydrogen_treatment riding
_refine_ls_matrix_type full
_refine_ls_number_parameters 226
_refine_ls_number_reflns 5415
_refine_ls_number_restraints 1
_refine_ls_restrained_S_all 0.898
_refine_ls_R_factor_all 0.0222
_refine_ls_R_factor_gt 0.0194
_refine_ls_shift/su_max 0.002
_refine_ls_shift/su_mean 0.000
_refine_ls_structure_factor_coef Fsqd
_refine_ls_weighting_details 'calc w=1/[\s^2^(Fo^2^)+(0.0000P)^2^+0.0000P] where P=(Fo^2^+2Fc^2^)/3'
_refine_ls_weighting_scheme calc
_refine_ls_wR_factor_gt 0.0370
_refine_ls_wR_factor_ref 0.0378
_reflns_number_gt 5081
_reflns_number_total 5415
_reflns_threshold_expression >2sigma(I)
_cod_data_source_file cg5b00797_si_002.cif
_cod_data_source_block 6
_cod_depositor_comments
;
 Replacing the "&#x0092;" substring with the "'" symbol in the
 _chemical_name_systematic data items value.

 Antanas Vaitkus,
 2017-03-29

 Adding full bibliography for 4513649--4513652.cif.
;
_cod_original_sg_symbol_H-M C2
_cod_database_code 4513650

loop_
_symmetry_equiv_pos_as_xyz
'x, y, z'
'-x, y, -z'
'x+1/2, y+1/2, z'
'-x+1/2, y+1/2, -z'

loop_
_atom_site_label
_atom_site_type_symbol
_atom_site_fract_x
_atom_site_fract_y
_atom_site_fract_z
_atom_site_U_iso_or_equiv
_atom_site_adp_type
_atom_site_occupancy
_atom_site_symmetry_multiplicity
_atom_site_calc_flag
_atom_site_refinement_flags
Br1 Br 0.740277(12) 0.73118(3) 0.380288(17) 0.02048(5) Uani 1 1 d .
Br2 Br 0.896045(12) 0.47049(3) 0.416530(17) 0.01854(5) Uani 1 1 d .
C1 C 0.77991(11) 0.7390(3) 0.73498(16) 0.0146(4) Uani 1 1 d .
C2 C 0.83913(11) 0.7833(3) 0.80171(16) 0.0123(4) Uani 1 1 d .
C3 C 0.90254(11) 0.7798(3) 0.98594(16) 0.0129(4) Uani 1 1 d .
H3 H 0.9408 0.8407 0.9629 0.016 Uiso 1 1 calc R
C4 C 0.90504(12) 0.7361(3) 1.09124(17) 0.0182(4) Uani 1 1 d .
H4 H 0.9439 0.7717 1.1405 0.022 Uiso 1 1 calc R
C5 C 0.85023(12) 0.6389(4) 1.12607(17) 0.0215(5) Uani 1 1 d .
H5 H 0.8524 0.6076 1.1985 0.026 Uiso 1 1 calc R
C6 C 0.79439(12) 0.5901(3) 1.05594(18) 0.0201(5) Uani 1 1 d .
H6 H 0.7582 0.5223 1.0799 0.024 Uiso 1 1 calc R
C7 C 0.72967(11) 0.5915(3) 0.87450(19) 0.0201(5) Uani 1 1 d .
H7 H 0.6930 0.5248 0.8978 0.024 Uiso 1 1 calc R
C8 C 0.72499(11) 0.6422(4) 0.77020(17) 0.0194(4) Uani 1 1 d .
H8 H 0.6849 0.6120 0.7220 0.023 Uiso 1 1 calc R
C9 C 0.84411(11) 0.7354(3) 0.91183(16) 0.0135(4) Uani 1 1 d .
C10 C 0.78872(10) 0.6382(3) 0.94730(16) 0.0156(4) Uani 1 1 d .
C11 C 0.93354(11) 0.7801(3) 0.68808(16) 0.0135(4) Uani 1 1 d .
C12 C 0.89902(11) 0.8715(3) 0.75960(16) 0.0128(4) Uani 1 1 d .
C13 C 0.88873(10) 1.1491(3) 0.86217(15) 0.0148(4) Uani 1 1 d .
H13 H 0.8474 1.1058 0.8858 0.018 Uiso 1 1 calc R
C14 C 0.91485(12) 1.3106(3) 0.89712(18) 0.0173(5) Uani 1 1 d .
H14 H 0.8916 1.3772 0.9450 0.021 Uiso 1 1 calc R
C15 C 0.97564(12) 1.3790(3) 0.86299(18) 0.0187(5) Uani 1 1 d .
H15 H 0.9940 1.4898 0.8890 0.022 Uiso 1 1 calc R
C16 C 1.00818(12) 1.2853(3) 0.79215(18) 0.0191(5) Uani 1 1 d .
H16 H 1.0488 1.3328 0.7685 0.023 Uiso 1 1 calc R
C17 C 1.01480(11) 1.0193(3) 0.67888(17) 0.0184(5) Uani 1 1 d .
H17 H 1.0537 1.0683 0.6509 0.022 Uiso 1 1 calc R
C18 C 0.99103(12) 0.8553(3) 0.64702(17) 0.0172(5) Uani 1 1 d .
H18 H 1.0133 0.7912 0.5969 0.021 Uiso 1 1 calc R
C19 C 0.92220(11) 1.0455(3) 0.79153(15) 0.0117(4) Uani 1 1 d .
C20 C 0.98235(11) 1.1180(3) 0.75327(15) 0.0151(4) Uani 1 1 d .
N1 N 0.77301(10) 0.7898(3) 0.62439(14) 0.0177(4) Uani 1 1 d .
H1A H 0.7855 0.9073 0.6214 0.021 Uiso 1 1 calc R
H1B H 0.7265 0.7820 0.5973 0.021 Uiso 1 1 calc R
N2 N 0.90855(9) 0.6090(3) 0.64954(13) 0.0162(4) Uani 1 1 d .
H2A H 0.8919 0.5463 0.7027 0.019 Uiso 1 1 calc R
H2B H 0.9443 0.5453 0.6269 0.019 Uiso 1 1 calc R
Pd1 Pd 0.829280(8) 0.64891(2) 0.525062(12) 0.01405(4) Uani 1 1 d .

loop_
_atom_site_aniso_label
_atom_site_aniso_U_11
_atom_site_aniso_U_22
_atom_site_aniso_U_33
_atom_site_aniso_U_23
_atom_site_aniso_U_13
_atom_site_aniso_U_12
Br1 0.02594(12) 0.01756(11) 0.01560(10) 0.00021(9) -0.00555(9) 0.00211(10)
Br2 0.01949(11) 0.02145(12) 0.01496(10) -0.00400(9) 0.00333(8) -0.00174(10)
C1 0.0138(10) 0.0124(10) 0.0171(10) -0.0011(9) 0.0008(8) 0.0042(9)
C2 0.0151(10) 0.0094(10) 0.0128(10) -0.0006(8) 0.0029(8) 0.0009(8)
C3 0.0129(10) 0.0121(11) 0.0140(10) -0.0006(8) 0.0024(8) 0.0018(8)
C4 0.0200(11) 0.0186(11) 0.0158(10) -0.0011(10) 0.0021(8) 0.0064(10)
C5 0.0289(12) 0.0208(12) 0.0166(10) 0.0056(11) 0.0094(9) 0.0115(12)
C6 0.0189(11) 0.0170(11) 0.0276(12) 0.0061(10) 0.0142(9) 0.0041(9)
C7 0.0123(10) 0.0153(11) 0.0334(13) -0.0002(10) 0.0058(9) -0.0019(9)
C8 0.0122(9) 0.0162(11) 0.0280(11) -0.0046(11) -0.0033(8) 0.0000(11)
C9 0.0131(10) 0.0119(10) 0.0160(10) 0.0002(9) 0.0039(8) 0.0034(9)
C10 0.0141(9) 0.0104(10) 0.0231(10) 0.0018(10) 0.0058(8) 0.0025(10)
C11 0.0145(10) 0.0148(11) 0.0104(9) -0.0004(8) -0.0006(8) 0.0044(9)
C12 0.0108(10) 0.0171(11) 0.0104(9) 0.0000(8) 0.0006(8) -0.0003(8)
C13 0.0116(9) 0.0147(10) 0.0181(9) -0.0003(10) 0.0015(7) 0.0011(10)
C14 0.0184(11) 0.0149(11) 0.0185(11) -0.0017(9) 0.0021(9) 0.0028(10)
C15 0.0219(12) 0.0141(11) 0.0190(11) 0.0018(9) -0.0012(9) -0.0058(10)
C16 0.0147(11) 0.0224(13) 0.0198(11) 0.0075(9) 0.0015(9) -0.0053(9)
C17 0.0122(10) 0.0298(14) 0.0137(10) 0.0030(9) 0.0035(8) -0.0005(9)
C18 0.0152(11) 0.0249(14) 0.0119(10) -0.0013(9) 0.0034(9) 0.0040(9)
C19 0.0115(10) 0.0125(10) 0.0103(9) 0.0022(8) -0.0007(8) 0.0005(8)
C20 0.0138(10) 0.0177(13) 0.0137(9) 0.0048(8) 0.0015(8) 0.0013(9)
N1 0.0175(10) 0.0166(10) 0.0173(10) -0.0023(8) -0.0036(8) 0.0036(8)
N2 0.0185(9) 0.0162(11) 0.0135(8) -0.0032(7) 0.0012(7) 0.0047(8)
Pd1 0.01712(8) 0.01246(8) 0.01164(7) -0.00139(7) -0.00140(6) 0.00073(7)

loop_
_atom_type_symbol
_atom_type_description
_atom_type_scat_dispersion_real
_atom_type_scat_dispersion_imag
_atom_type_scat_source
C C 0.0033 0.0016 'International Tables Vol C Tables 4.2.6.8 and 6.1.1.4'
H H 0.0000 0.0000 'International Tables Vol C Tables 4.2.6.8 and 6.1.1.4'
N N 0.0061 0.0033 'International Tables Vol C Tables 4.2.6.8 and 6.1.1.4'
Br Br -0.2901 2.4595 'International Tables Vol C Tables 4.2.6.8 and 6.1.1.4'
Pd Pd -0.9988 1.0072 'International Tables Vol C Tables 4.2.6.8 and 6.1.1.4'

loop_
_geom_angle_atom_site_label_1
_geom_angle_atom_site_label_2
_geom_angle_atom_site_label_3
_geom_angle
C2 C1 C8 121.91(19)
C2 C1 N1 119.9(2)
C8 C1 N1 118.22(18)
C1 C2 C9 118.91(19)
C1 C2 C12 120.40(19)
C9 C2 C12 120.61(18)
C4 C3 C9 121.0(2)
C3 C4 C5 120.3(2)
C6 C5 C4 119.9(2)
C5 C6 C10 121.5(2)
C8 C7 C10 120.5(2)
C7 C8 C1 119.91(19)
C3 C9 C10 118.53(19)
C3 C9 C2 122.35(19)
C10 C9 C2 119.12(18)
C7 C10 C9 119.63(19)
C7 C10 C6 121.7(2)
C9 C10 C6 118.70(19)
C12 C11 C18 121.3(2)
C12 C11 N2 120.1(2)
C18 C11 N2 118.54(19)
C11 C12 C19 119.0(2)
C11 C12 C2 118.78(19)
C19 C12 C2 122.24(19)
C14 C13 C19 121.2(2)
C13 C14 C15 120.8(2)
C16 C15 C14 119.7(2)
C15 C16 C20 121.2(2)
C18 C17 C20 121.0(2)
C17 C18 C11 120.3(2)
C13 C19 C12 122.4(2)
C13 C19 C20 118.1(2)
C12 C19 C20 119.49(19)
C17 C20 C16 122.2(2)
C17 C20 C19 118.8(2)
C16 C20 C19 118.92(19)
C1 N1 Pd1 118.27(14)
C11 N2 Pd1 108.09(13)
N1 Pd1 N2 90.02(7)
N1 Pd1 Br2 176.67(6)
N2 Pd1 Br2 87.82(5)
N1 Pd1 Br1 87.59(5)
N2 Pd1 Br1 173.44(5)
Br2 Pd1 Br1 94.821(10)

loop_
_geom_bond_atom_site_label_1
_geom_bond_atom_site_label_2
_geom_bond_distance
Br1 Pd1 2.4278(3)
Br2 Pd1 2.4254(3)
C1 C2 1.372(3)
C1 C8 1.412(3)
C1 N1 1.451(3)
C2 C9 1.442(3)
C2 C12 1.497(3)
C3 C4 1.378(3)
C3 C9 1.411(3)
C4 C5 1.409(3)
C5 C6 1.356(3)
C6 C10 1.423(3)
C7 C8 1.376(3)
C7 C10 1.415(3)
C9 C10 1.422(3)
C11 C12 1.386(3)
C11 C18 1.411(3)
C11 N2 1.440(3)
C12 C19 1.427(3)
C13 C14 1.369(3)
C13 C19 1.415(3)
C14 C15 1.406(3)
C15 C16 1.367(3)
C16 C20 1.420(3)
C17 C18 1.361(3)
C17 C20 1.419(3)
C19 C20 1.430(3)
N1 Pd1 2.0727(19)
N2 Pd1 2.0737(17)

loop_
_geom_torsion_atom_site_label_1
_geom_torsion_atom_site_label_2
_geom_torsion_atom_site_label_3
_geom_torsion_atom_site_label_4
_geom_torsion
C8 C1 C2 C9 -2.4(3)
N1 C1 C2 C9 178.5(2)
C8 C1 C2 C12 174.4(2)
N1 C1 C2 C12 -4.7(3)
C9 C3 C4 C5 2.8(3)
C3 C4 C5 C6 -0.9(4)
C4 C5 C6 C10 -1.4(4)
C10 C7 C8 C1 1.0(4)
C2 C1 C8 C7 0.8(4)
N1 C1 C8 C7 180.0(2)
C4 C3 C9 C10 -2.4(3)
C4 C3 C9 C2 178.3(2)
C1 C2 C9 C3 -178.5(2)
C12 C2 C9 C3 4.7(3)
C1 C2 C9 C10 2.3(3)
C12 C2 C9 C10 -174.6(2)
C8 C7 C10 C9 -1.1(3)
C8 C7 C10 C6 178.9(2)
C3 C9 C10 C7 -179.8(2)
C2 C9 C10 C7 -0.5(3)
C3 C9 C10 C6 0.2(3)
C2 C9 C10 C6 179.5(2)
C5 C6 C10 C7 -178.3(2)
C5 C6 C10 C9 1.7(4)
C18 C11 C12 C19 0.3(3)
N2 C11 C12 C19 -176.13(18)
C18 C11 C12 C2 -178.98(19)
N2 C11 C12 C2 4.6(3)
C1 C2 C12 C11 -63.5(3)
C9 C2 C12 C11 113.3(2)
C1 C2 C12 C19 117.3(2)
C9 C2 C12 C19 -65.9(3)
C19 C13 C14 C15 0.5(3)
C13 C14 C15 C16 1.6(3)
C14 C15 C16 C20 -1.0(3)
C20 C17 C18 C11 -0.3(3)
C12 C11 C18 C17 1.4(3)
N2 C11 C18 C17 177.9(2)
C14 C13 C19 C12 175.5(2)
C14 C13 C19 C20 -3.1(3)
C11 C12 C19 C13 178.42(19)
C2 C12 C19 C13 -2.3(3)
C11 C12 C19 C20 -3.0(3)
C2 C12 C19 C20 176.24(19)
C18 C17 C20 C16 176.6(2)
C18 C17 C20 C19 -2.4(3)
C15 C16 C20 C17 179.3(2)
C15 C16 C20 C19 -1.6(3)
C13 C19 C20 C17 -177.32(18)
C12 C19 C20 C17 4.1(3)
C13 C19 C20 C16 3.6(3)
C12 C19 C20 C16 -175.04(19)
C2 C1 N1 Pd1 75.2(2)
C8 C1 N1 Pd1 -103.9(2)
C12 C11 N2 Pd1 83.4(2)
C18 C11 N2 Pd1 -93.16(19)
C1 N1 Pd1 N2 -32.33(17)
C1 N1 Pd1 Br2 17.3(11)
C1 N1 Pd1 Br1 153.78(16)
C11 N2 Pd1 N1 -59.10(14)
C11 N2 Pd1 Br2 123.44(13)
C11 N2 Pd1 Br1 9.5(5)
